data_4026964
loop_
_publ_author_name
'Eric L. Dane'
'Bj\"orn Corzilius'
'Egon Rizzato'
'Pierre Stocker'
'Thorsten Maly'
'Albert A. Smith'
'Robert G. Griffin'
'Olivier Ouari'
'Paul Tordo'
'Timothy M. Swager'

_publ_section_title
;
 Rigid Orthogonal Bis-TEMPO Biradicals with Improved Solubility for
 Dynamic Nuclear Polarization
;
_journal_name_full 'Journal of Organic Chemistry'
_journal_page_first 1789
_journal_page_last 1797
_journal_paper_doi 10.1021/jo202349j
_journal_volume 77
_journal_year 2012
_chemical_formula_sum 'C27 H58 N2 O12 S4'
_chemical_formula_weight 730.99
_chemical_name_systematic
; 
 ? 
;
_space_group_IT_number 56
_symmetry_cell_setting orthorhombic
_symmetry_space_group_name_Hall '-P 2ab 2ac'
_symmetry_space_group_name_H-M 'P c c n'
_atom_sites_solution_hydrogens geom
_atom_sites_solution_primary direct
_atom_sites_solution_secondary difmap
_audit_creation_method SHELXL-97
_cell_angle_alpha 90.00
_cell_angle_beta 90.00
_cell_angle_gamma 90.00
_cell_formula_units_Z 4
_cell_length_a 15.4577(15)
_cell_length_b 17.4225(17)
_cell_length_c 13.5101(14)
_cell_measurement_reflns_used 9922
_cell_measurement_temperature 100(2)
_cell_measurement_theta_max 27.48
_cell_measurement_theta_min 2.32
_cell_volume 3638.4(6)
_computing_cell_refinement 'SAINT 7.46A (Bruker-AXS, 2009)'
_computing_data_collection 'APEX2 v2009.9.0 (Bruker-AXS, 2009)'
_computing_data_reduction 'SAINT 7.46A (Bruker-AXS, 2009)'
_computing_molecular_graphics 'Bruker SHELXTL'
_computing_publication_material 'Bruker SHELXTL'
_computing_structure_refinement 'SHELXL-97 (Sheldrick, 2008)'
_computing_structure_solution 'SHELXS-97 (Sheldrick, 2008)'
_diffrn_ambient_temperature 100(2)
_diffrn_detector_area_resol_mean 8.3
_diffrn_measured_fraction_theta_full 0.998
_diffrn_measured_fraction_theta_max 0.998
_diffrn_measurement_device_type 'Bruker Smart APEX CCD'
_diffrn_measurement_method '\f and \w scans'
_diffrn_radiation_monochromator graphite
_diffrn_radiation_source 'fine-focus sealed tube'
_diffrn_radiation_type MoK\a
_diffrn_radiation_wavelength 0.71073
_diffrn_reflns_av_R_equivalents 0.0811
_diffrn_reflns_av_sigmaI/netI 0.0291
_diffrn_reflns_limit_h_max 20
_diffrn_reflns_limit_h_min -20
_diffrn_reflns_limit_k_max 22
_diffrn_reflns_limit_k_min -22
_diffrn_reflns_limit_l_max 17
_diffrn_reflns_limit_l_min -17
_diffrn_reflns_number 77023
_diffrn_reflns_theta_full 27.51
_diffrn_reflns_theta_max 27.51
_diffrn_reflns_theta_min 1.76
_exptl_absorpt_coefficient_mu 0.319
_exptl_absorpt_correction_T_max 0.9749
_exptl_absorpt_correction_T_min 0.8829
_exptl_absorpt_correction_type multi-scan
_exptl_absorpt_process_details 'SADABS (Sheldrick, 2009)'
_exptl_crystal_colour colourless
_exptl_crystal_density_diffrn 1.334
_exptl_crystal_description needle
_exptl_crystal_F_000 1576
_exptl_crystal_size_max 0.40
_exptl_crystal_size_mid 0.10
_exptl_crystal_size_min 0.08
_refine_diff_density_max 0.365
_refine_diff_density_min -0.395
_refine_diff_density_rms 0.060
_refine_ls_extinction_method none
_refine_ls_goodness_of_fit_ref 1.042
_refine_ls_hydrogen_treatment mixed
_refine_ls_matrix_type full
_refine_ls_number_parameters 219
_refine_ls_number_reflns 4182
_refine_ls_number_restraints 3
_refine_ls_restrained_S_all 1.042
_refine_ls_R_factor_all 0.0561
_refine_ls_R_factor_gt 0.0381
_refine_ls_shift/su_max 0.001
_refine_ls_shift/su_mean 0.000
_refine_ls_structure_factor_coef Fsqd
_refine_ls_weighting_details 'calc w=1/[\s^2^(Fo^2^)+(0.0356P)^2^+3.4248P] where P=(Fo^2^+2Fc^2^)/3'
_refine_ls_weighting_scheme calc
_refine_ls_wR_factor_gt 0.0867
_refine_ls_wR_factor_ref 0.0975
_reflns_number_gt 3229
_reflns_number_total 4182
_reflns_threshold_expression >2sigma(I)
_cod_data_source_file jo202349j_si_003.cif
_cod_data_source_block 10024
_cod_database_code 4026964

loop_
_symmetry_equiv_pos_as_xyz
'x, y, z'
'-x+1/2, -y+1/2, z'
'-x, y+1/2, -z+1/2'
'x+1/2, -y, -z+1/2'
'-x, -y, -z'
'x-1/2, y-1/2, -z'
'x, -y-1/2, z-1/2'
'-x-1/2, y, z-1/2'

loop_
_atom_site_label
_atom_site_type_symbol
_atom_site_fract_x
_atom_site_fract_y
_atom_site_fract_z
_atom_site_U_iso_or_equiv
_atom_site_adp_type
_atom_site_occupancy
_atom_site_symmetry_multiplicity
_atom_site_calc_flag
_atom_site_refinement_flags
S1 S 0.16772(3) 0.65359(3) 0.06302(3) 0.02118(12) Uani 1 1 d .
S2 S 0.21588(3) 0.91032(3) 0.21734(3) 0.01925(12) Uani 1 1 d .
O1 O 0.23917(10) 0.65936(8) -0.00449(9) 0.0267(3) Uani 1 1 d .
O2 O 0.08178(9) 0.64484(8) 0.02371(11) 0.0311(3) Uani 1 1 d .
O3 O 0.14225(8) 0.90699(8) 0.15232(10) 0.0242(3) Uani 1 1 d .
O4 O 0.21467(9) 0.96511(8) 0.29752(10) 0.0243(3) Uani 1 1 d .
N1 N 0.15950(10) 0.41689(9) 0.20894(12) 0.0213(3) Uani 1 1 d D
H1 H 0.1981(12) 0.4279(12) 0.2560(14) 0.026 Uiso 1 1 d D
C1 C 0.2500 0.7500 0.20154(18) 0.0179(5) Uani 1 2 d S
C2 C 0.16675(12) 0.73477(10) 0.14150(13) 0.0188(4) Uani 1 1 d .
H2A H 0.1547 0.7806 0.1005 0.023 Uiso 1 1 calc R
H2B H 0.1181 0.7291 0.1886 0.023 Uiso 1 1 calc R
C3 C 0.23343(12) 0.81848(10) 0.27234(13) 0.0197(4) Uani 1 1 d .
H3A H 0.2836 0.8227 0.3175 0.024 Uiso 1 1 calc R
H3B H 0.1823 0.8060 0.3134 0.024 Uiso 1 1 calc R
C4 C 0.18745(12) 0.57018(10) 0.14347(13) 0.0187(4) Uani 1 1 d .
C5 C 0.11023(12) 0.55610(10) 0.21337(15) 0.0221(4) Uani 1 1 d .
H5A H 0.0594 0.5843 0.1876 0.026 Uiso 1 1 calc R
H5B H 0.1243 0.5776 0.2793 0.026 Uiso 1 1 calc R
C6 C 0.08536(12) 0.47001(11) 0.22597(14) 0.0213(4) Uani 1 1 d .
C7 C 0.05811(13) 0.45770(12) 0.33411(15) 0.0269(4) Uani 1 1 d .
H7A H 0.0381 0.4048 0.3429 0.040 Uiso 1 1 calc R
H7B H 0.0112 0.4933 0.3508 0.040 Uiso 1 1 calc R
H7C H 0.1077 0.4672 0.3777 0.040 Uiso 1 1 calc R
C8 C 0.00948(13) 0.45104(12) 0.15752(16) 0.0274(4) Uani 1 1 d .
H8A H -0.0026 0.3959 0.1606 0.041 Uiso 1 1 calc R
H8B H 0.0243 0.4653 0.0894 0.041 Uiso 1 1 calc R
H8C H -0.0418 0.4797 0.1787 0.041 Uiso 1 1 calc R
C9 C 0.20620(13) 0.42220(11) 0.11224(14) 0.0230(4) Uani 1 1 d .
C10 C 0.29921(13) 0.39602(12) 0.13060(16) 0.0302(5) Uani 1 1 d .
H10A H 0.2989 0.3438 0.1577 0.045 Uiso 1 1 calc R
H10B H 0.3270 0.4309 0.1778 0.045 Uiso 1 1 calc R
H10C H 0.3313 0.3966 0.0680 0.045 Uiso 1 1 calc R
C11 C 0.16641(14) 0.36723(12) 0.03591(16) 0.0298(5) Uani 1 1 d .
H11A H 0.1719 0.3143 0.0595 0.045 Uiso 1 1 calc R
H11B H 0.1968 0.3727 -0.0274 0.045 Uiso 1 1 calc R
H11C H 0.1051 0.3797 0.0268 0.045 Uiso 1 1 calc R
C12 C 0.20371(13) 0.50455(11) 0.06875(14) 0.0219(4) Uani 1 1 d .
H12A H 0.2595 0.5144 0.0351 0.026 Uiso 1 1 calc R
H12B H 0.1578 0.5065 0.0177 0.026 Uiso 1 1 calc R
O5 O -0.05642(10) 0.21619(9) 0.15663(11) 0.0325(4) Uani 1 1 d D
H5 H -0.0112(13) 0.2355(14) 0.1789(18) 0.039 Uiso 1 1 d D
C13 C -0.03601(14) 0.17523(13) 0.06884(16) 0.0326(5) Uani 1 1 d .
H13A H -0.0137 0.2109 0.0190 0.049 Uiso 1 1 calc R
H13B H -0.0882 0.1501 0.0435 0.049 Uiso 1 1 calc R
H13C H 0.0079 0.1363 0.0835 0.049 Uiso 1 1 calc R
O6 O 0.09424(11) 0.26964(9) 0.23560(12) 0.0361(4) Uani 1 1 d D
H6 H 0.1157(16) 0.3140(11) 0.2264(19) 0.043 Uiso 1 1 d D
C14 C 0.11528(17) 0.23967(14) 0.33005(17) 0.0395(5) Uani 1 1 d .
H14A H 0.1752 0.2212 0.3297 0.059 Uiso 1 1 calc R
H14B H 0.0763 0.1970 0.3458 0.059 Uiso 1 1 calc R
H14C H 0.1090 0.2800 0.3800 0.059 Uiso 1 1 calc R

loop_
_atom_site_aniso_label
_atom_site_aniso_U_11
_atom_site_aniso_U_22
_atom_site_aniso_U_33
_atom_site_aniso_U_23
_atom_site_aniso_U_13
_atom_site_aniso_U_12
S1 0.0282(3) 0.0190(2) 0.0164(2) 0.00037(17) -0.00605(18) -0.00268(19)
S2 0.0198(2) 0.0209(2) 0.0170(2) -0.00142(17) 0.00217(17) -0.00194(17)
O1 0.0414(8) 0.0244(7) 0.0144(7) -0.0004(5) 0.0023(6) -0.0031(6)
O2 0.0363(8) 0.0232(7) 0.0338(8) -0.0013(6) -0.0202(7) -0.0008(6)
O3 0.0197(6) 0.0272(7) 0.0256(7) -0.0012(6) -0.0010(5) -0.0014(6)
O4 0.0300(7) 0.0232(7) 0.0196(7) -0.0040(5) 0.0058(6) -0.0022(6)
N1 0.0229(8) 0.0215(8) 0.0195(8) -0.0008(6) -0.0020(6) -0.0008(6)
C1 0.0206(12) 0.0177(12) 0.0153(12) 0.000 0.000 -0.0044(10)
C2 0.0223(9) 0.0177(9) 0.0164(9) -0.0011(7) -0.0026(7) -0.0023(7)
C3 0.0242(9) 0.0207(9) 0.0142(9) -0.0002(7) 0.0009(7) -0.0035(7)
C4 0.0205(9) 0.0202(9) 0.0155(9) 0.0017(7) -0.0018(7) -0.0005(7)
C5 0.0215(9) 0.0193(9) 0.0254(10) -0.0018(8) 0.0018(8) -0.0025(7)
C6 0.0219(9) 0.0190(9) 0.0229(9) 0.0004(7) -0.0003(8) -0.0035(7)
C7 0.0283(10) 0.0264(10) 0.0260(10) 0.0009(8) 0.0025(8) -0.0048(8)
C8 0.0237(10) 0.0270(10) 0.0316(11) -0.0005(9) -0.0030(8) -0.0051(8)
C9 0.0277(10) 0.0198(9) 0.0214(10) -0.0008(7) 0.0017(8) 0.0008(8)
C10 0.0292(11) 0.0285(11) 0.0328(12) 0.0007(9) 0.0017(9) 0.0063(9)
C11 0.0410(12) 0.0228(10) 0.0256(11) -0.0036(8) -0.0012(9) -0.0015(9)
C12 0.0259(10) 0.0205(9) 0.0195(9) -0.0019(7) -0.0002(8) -0.0018(8)
O5 0.0290(8) 0.0389(9) 0.0297(8) 0.0009(7) 0.0059(6) -0.0003(7)
C13 0.0297(11) 0.0377(12) 0.0304(11) 0.0039(10) 0.0012(9) 0.0028(9)
O6 0.0522(10) 0.0244(8) 0.0317(8) 0.0067(6) -0.0090(7) -0.0091(7)
C14 0.0499(14) 0.0361(13) 0.0325(12) 0.0076(10) -0.0003(11) -0.0026(11)

loop_
_atom_type_symbol
_atom_type_description
_atom_type_scat_dispersion_real
_atom_type_scat_dispersion_imag
_atom_type_scat_source
C C 0.0033 0.0016 'International Tables Vol C Tables 4.2.6.8 and 6.1.1.4'
H H 0.0000 0.0000 'International Tables Vol C Tables 4.2.6.8 and 6.1.1.4'
N N 0.0061 0.0033 'International Tables Vol C Tables 4.2.6.8 and 6.1.1.4'
O O 0.0106 0.0060 'International Tables Vol C Tables 4.2.6.8 and 6.1.1.4'
S S 0.1246 0.1234 'International Tables Vol C Tables 4.2.6.8 and 6.1.1.4'

loop_
_geom_angle_atom_site_label_1
_geom_angle_atom_site_label_2
_geom_angle_atom_site_label_3
_geom_angle
_geom_angle_site_symmetry_1
_geom_angle_site_symmetry_3
O1 S1 O2 118.90(9) . .
O1 S1 C2 109.35(8) . .
O2 S1 C2 107.36(9) . .
O1 S1 C4 107.64(8) . .
O2 S1 C4 106.70(8) . .
C2 S1 C4 106.20(8) . .
O3 S2 O4 118.32(8) . .
O3 S2 C3 109.77(8) . .
O4 S2 C3 106.40(8) . .
O3 S2 C4 108.70(8) . 2_565
O4 S2 C4 107.28(8) . 2_565
C3 S2 C4 105.64(9) . 2_565
C6 N1 C9 117.87(15) . .
C6 N1 H1 105.7(14) . .
C9 N1 H1 106.7(14) . .
C2 C1 C2 116.6(2) 2_565 .
C2 C1 C3 108.58(10) 2_565 2_565
C2 C1 C3 109.24(10) . 2_565
C2 C1 C3 109.24(10) 2_565 .
C2 C1 C3 108.58(10) . .
C3 C1 C3 103.8(2) 2_565 .
C1 C2 S1 116.45(12) . .
C1 C2 H2A 108.2 . .
S1 C2 H2A 108.2 . .
C1 C2 H2B 108.2 . .
S1 C2 H2B 108.2 . .
H2A C2 H2B 107.3 . .
C1 C3 S2 117.26(13) . .
C1 C3 H3A 108.0 . .
S2 C3 H3A 108.0 . .
C1 C3 H3B 108.0 . .
S2 C3 H3B 108.0 . .
H3A C3 H3B 107.2 . .
C5 C4 C12 114.10(15) . .
C5 C4 S2 109.14(12) . 2_565
C12 C4 S2 111.16(13) . 2_565
C5 C4 S1 111.05(12) . .
C12 C4 S1 103.02(12) . .
S2 C4 S1 108.12(9) 2_565 .
C4 C5 C6 114.28(15) . .
C4 C5 H5A 108.7 . .
C6 C5 H5A 108.7 . .
C4 C5 H5B 108.7 . .
C6 C5 H5B 108.7 . .
H5A C5 H5B 107.6 . .
N1 C6 C8 111.21(16) . .
N1 C6 C7 105.72(15) . .
C8 C6 C7 109.55(16) . .
N1 C6 C5 113.02(15) . .
C8 C6 C5 109.34(16) . .
C7 C6 C5 107.84(15) . .
C6 C7 H7A 109.5 . .
C6 C7 H7B 109.5 . .
H7A C7 H7B 109.5 . .
C6 C7 H7C 109.5 . .
H7A C7 H7C 109.5 . .
H7B C7 H7C 109.5 . .
C6 C8 H8A 109.5 . .
C6 C8 H8B 109.5 . .
H8A C8 H8B 109.5 . .
C6 C8 H8C 109.5 . .
H8A C8 H8C 109.5 . .
H8B C8 H8C 109.5 . .
N1 C9 C10 107.09(16) . .
N1 C9 C11 110.78(16) . .
C10 C9 C11 107.42(16) . .
N1 C9 C12 112.11(15) . .
C10 C9 C12 111.15(16) . .
C11 C9 C12 108.21(16) . .
C9 C10 H10A 109.5 . .
C9 C10 H10B 109.5 . .
H10A C10 H10B 109.5 . .
C9 C10 H10C 109.5 . .
H10A C10 H10C 109.5 . .
H10B C10 H10C 109.5 . .
C9 C11 H11A 109.5 . .
C9 C11 H11B 109.5 . .
H11A C11 H11B 109.5 . .
C9 C11 H11C 109.5 . .
H11A C11 H11C 109.5 . .
H11B C11 H11C 109.5 . .
C4 C12 C9 116.16(15) . .
C4 C12 H12A 108.2 . .
C9 C12 H12A 108.2 . .
C4 C12 H12B 108.2 . .
C9 C12 H12B 108.2 . .
H12A C12 H12B 107.4 . .
C13 O5 H5 108.6(18) . .
O5 C13 H13A 109.5 . .
O5 C13 H13B 109.5 . .
H13A C13 H13B 109.5 . .
O5 C13 H13C 109.5 . .
H13A C13 H13C 109.5 . .
H13B C13 H13C 109.5 . .
C14 O6 H6 112.1(18) . .
O6 C14 H14A 109.5 . .
O6 C14 H14B 109.5 . .
H14A C14 H14B 109.5 . .
O6 C14 H14C 109.5 . .
H14A C14 H14C 109.5 . .
H14B C14 H14C 109.5 . .

loop_
_geom_bond_atom_site_label_1
_geom_bond_atom_site_label_2
_geom_bond_distance
_geom_bond_site_symmetry_2
S1 O1 1.4359(15) .
S1 O2 1.4387(14) .
S1 C2 1.7677(18) .
S1 C4 1.8402(18) .
S2 O3 1.4389(14) .
S2 O4 1.4439(14) .
S2 C3 1.7850(19) .
S2 C4 1.8289(19) 2_565
N1 C6 1.491(2) .
N1 C9 1.495(2) .
N1 H1 0.893(15) .
C1 C2 1.544(2) 2_565
C1 C2 1.544(2) .
C1 C3 1.550(2) 2_565
C1 C3 1.550(2) .
C2 H2A 0.9900 .
C2 H2B 0.9900 .
C3 H3A 0.9900 .
C3 H3B 0.9900 .
C4 C5 1.542(3) .
C4 C12 1.546(3) .
C4 S2 1.8288(18) 2_565
C5 C6 1.558(3) .
C5 H5A 0.9900 .
C5 H5B 0.9900 .
C6 C8 1.530(3) .
C6 C7 1.535(3) .
C7 H7A 0.9800 .
C7 H7B 0.9800 .
C7 H7C 0.9800 .
C8 H8A 0.9800 .
C8 H8B 0.9800 .
C8 H8C 0.9800 .
C9 C10 1.529(3) .
C9 C11 1.536(3) .
C9 C12 1.551(3) .
C10 H10A 0.9800 .
C10 H10B 0.9800 .
C10 H10C 0.9800 .
C11 H11A 0.9800 .
C11 H11B 0.9800 .
C11 H11C 0.9800 .
C12 H12A 0.9900 .
C12 H12B 0.9900 .
O5 C13 1.420(3) .
O5 H5 0.831(16) .
C13 H13A 0.9800 .
C13 H13B 0.9800 .
C13 H13C 0.9800 .
O6 C14 1.417(3) .
O6 H6 0.850(16) .
C14 H14A 0.9800 .
C14 H14B 0.9800 .
C14 H14C 0.9800 .

loop_
_geom_hbond_atom_site_label_D
_geom_hbond_atom_site_label_H
_geom_hbond_atom_site_label_A
_geom_hbond_distance_DH
_geom_hbond_distance_HA
_geom_hbond_distance_DA
_geom_hbond_angle_DHA
_geom_hbond_site_symmetry_A
N1 H1 O4 0.893(15) 2.368(19) 3.073(2) 135.9(18) 2_565
O5 H5 O6 0.831(16) 1.897(17) 2.726(2) 174(3) .
O6 H6 N1 0.850(16) 1.930(17) 2.780(2) 177(3) .
